data_1517211
loop_
_publ_author_name
'Ellis, W. Chadwick'
'Jung, Yukyung'
'Mulzer, Michael'
'Di Girolamo, Rocco'
'Lobkovsky, Emil B.'
'Coates, Geoffrey W.'

_publ_section_title
;
 Copolymerization of CO2and meso epoxides using enantioselective
 \b-diiminate catalysts: a route to highly isotactic polycarbonates
;
_journal_issue 10
_journal_name_full 'Chemical Science'
_journal_page_first 4004
_journal_paper_doi 10.1039/C4SC01686F
_journal_volume 5
_journal_year 2014
_chemical_absolute_configuration ad
_chemical_formula_sum 'C46 H50 F6 N4 O4 Zn2'
_chemical_formula_weight 967.64
_chemical_name_systematic
; 
 ? 
;
_space_group_IT_number 4
_symmetry_cell_setting monoclinic
_symmetry_space_group_name_Hall 'P 2yb'
_symmetry_space_group_name_H-M 'P 1 21 1'
_atom_sites_solution_hydrogens geom
_atom_sites_solution_primary direct
_atom_sites_solution_secondary difmap
_audit_creation_method SHELXL-97
_cell_angle_alpha 90.00
_cell_angle_beta 97.779(4)
_cell_angle_gamma 90.00
_cell_formula_units_Z 2
_cell_length_a 11.8212(9)
_cell_length_b 10.6057(8)
_cell_length_c 18.6077(17)
_cell_measurement_reflns_used 4204
_cell_measurement_temperature 223(2)
_cell_measurement_theta_max 22.02
_cell_measurement_theta_min 2.59
_cell_volume 2311.4(3)
_computing_cell_refinement 'Bruker SAINT+'
_computing_data_collection 'Bruker APEX2'
_computing_data_reduction 'Bruker SAINT+'
_computing_molecular_graphics 'Bruker SHELXTL'
_computing_publication_material 'Bruker SHELXTL'
_computing_structure_refinement 'SHELXL-97 (Sheldrick, 1997)'
_computing_structure_solution 'SHELXS-97 (Sheldrick, 1990)'
_diffrn_ambient_temperature 223(2)
_diffrn_measured_fraction_theta_full 1.000
_diffrn_measured_fraction_theta_max 1.000
_diffrn_measurement_device_type 'Bruker X8 APEX II diffractometer'
_diffrn_measurement_method 'phi and omega scans'
_diffrn_radiation_monochromator graphite
_diffrn_radiation_source 'fine-focus sealed tube'
_diffrn_radiation_type MoK\a
_diffrn_radiation_wavelength 0.71073
_diffrn_reflns_av_R_equivalents 0.0432
_diffrn_reflns_av_sigmaI/netI 0.0831
_diffrn_reflns_limit_h_max 14
_diffrn_reflns_limit_h_min -14
_diffrn_reflns_limit_k_max 13
_diffrn_reflns_limit_k_min -12
_diffrn_reflns_limit_l_max 23
_diffrn_reflns_limit_l_min -23
_diffrn_reflns_number 19416
_diffrn_reflns_theta_full 26.37
_diffrn_reflns_theta_max 26.37
_diffrn_reflns_theta_min 1.74
_diffrn_standards_number 0
_exptl_absorpt_coefficient_mu 1.107
_exptl_absorpt_correction_T_max 0.9728
_exptl_absorpt_correction_T_min 0.7323
_exptl_absorpt_correction_type multi-scan
_exptl_absorpt_process_details SADABS
_exptl_crystal_colour colourless
_exptl_crystal_density_diffrn 1.390
_exptl_crystal_density_method 'not measured'
_exptl_crystal_description block
_exptl_crystal_F_000 1000
_exptl_crystal_size_max 0.30
_exptl_crystal_size_mid 0.10
_exptl_crystal_size_min 0.03
_refine_diff_density_max 0.252
_refine_diff_density_min -0.285
_refine_diff_density_rms 0.053
_refine_ls_abs_structure_details 'Flack H D (1983), Acta Cryst. A39, 876-881'
_refine_ls_abs_structure_Flack 0.000(10)
_refine_ls_extinction_method none
_refine_ls_goodness_of_fit_ref 0.984
_refine_ls_hydrogen_treatment riding
_refine_ls_matrix_type full
_refine_ls_number_parameters 592
_refine_ls_number_reflns 9308
_refine_ls_number_restraints 1
_refine_ls_restrained_S_all 0.984
_refine_ls_R_factor_all 0.0733
_refine_ls_R_factor_gt 0.0438
_refine_ls_shift/su_max 0.028
_refine_ls_shift/su_mean 0.001
_refine_ls_structure_factor_coef Fsqd
_refine_ls_weighting_details 'calc w=1/[\s^2^(Fo^2^)+(0.0185P)^2^+0.0000P] where P=(Fo^2^+2Fc^2^)/3'
_refine_ls_weighting_scheme calc
_refine_ls_wR_factor_gt 0.0738
_refine_ls_wR_factor_ref 0.0841
_reflns_number_gt 6898
_reflns_number_total 9308
_reflns_threshold_expression >2sigma(I)
_cod_data_source_file c4sc01686f2.cif
_cod_data_source_block ce4
_cod_depositor_comments
;
The following automatic conversions were performed:

'_symmetry_cell_setting' value 'Monoclinic' changed to 'monoclinic'
according to
/usr/data/users/saulius/crontab/automatic-downloads/rss-feeds/RSC/lib/dictionaries/cif_core.dic
dictionary named 'cif_core.dic' version 2.4.2 from 2011-04-26.

Automatic conversion script
Id: cif_fix_values 2281 2013-09-26 08:29:07Z andrius 

 Adding full bibliography for 1517209--1517212.cif.
;
_cod_original_sg_symbol_H-M P2(1)
_cod_database_code 1517211

loop_
_symmetry_equiv_pos_as_xyz
'x, y, z'
'-x, y+1/2, -z'

loop_
_atom_site_label
_atom_site_type_symbol
_atom_site_fract_x
_atom_site_fract_y
_atom_site_fract_z
_atom_site_U_iso_or_equiv
_atom_site_adp_type
_atom_site_occupancy
_atom_site_symmetry_multiplicity
_atom_site_calc_flag
_atom_site_refinement_flags
_atom_site_disorder_assembly
_atom_site_disorder_group
Zn1 Zn 0.83893(4) 0.31391(4) 0.70995(2) 0.03882(12) Uani 1 1 d . . .
Zn2 Zn 0.70979(3) 0.13779(4) 0.84258(2) 0.03702(12) Uani 1 1 d . . .
F1 F 1.1937(2) 0.4453(4) 0.6257(2) 0.1100(13) Uani 1 1 d . . .
F2 F 1.2060(2) 0.4856(3) 0.7407(2) 0.0953(11) Uani 1 1 d . . .
F3 F 1.1557(2) 0.6283(4) 0.6638(2) 0.1304(15) Uani 1 1 d . . .
F4 F 0.4438(2) 0.3138(3) 0.98202(18) 0.0947(10) Uani 1 1 d . . .
F5 F 0.5000(3) 0.1918(3) 1.07064(19) 0.1038(13) Uani 1 1 d . . .
F6 F 0.3853(2) 0.1227(4) 0.97987(18) 0.0978(11) Uani 1 1 d . . .
O1 O 0.7782(3) 0.1495(3) 0.67335(16) 0.0691(10) Uani 1 1 d . . .
O2 O 0.6971(3) 0.0421(3) 0.75422(16) 0.0543(8) Uani 1 1 d . . .
O3 O 0.7886(2) 0.2926(2) 0.80993(13) 0.0376(6) Uani 1 1 d . . .
O4 O 0.8626(3) 0.4809(3) 0.81647(19) 0.0700(10) Uani 1 1 d . . .
N1 N 0.9991(3) 0.3501(3) 0.69698(18) 0.0394(8) Uani 1 1 d . B .
N2 N 0.7648(3) 0.4380(3) 0.63883(19) 0.0394(9) Uani 1 1 d . . .
N3 N 0.5719(3) 0.1712(3) 0.88814(19) 0.0417(9) Uani 1 1 d . . .
N4 N 0.7994(3) 0.0447(3) 0.92236(18) 0.0382(8) Uani 1 1 d . . .
C1 C 0.7269(4) 0.0587(4) 0.6932(3) 0.0516(12) Uani 1 1 d . . .
C2 C 0.6989(7) -0.0465(6) 0.6387(3) 0.134(3) Uani 1 1 d . . .
H2A H 0.7113 -0.1273 0.6630 0.201 Uiso 1 1 calc R . .
H2B H 0.7478 -0.0399 0.6010 0.201 Uiso 1 1 calc R . .
H2C H 0.6197 -0.0398 0.6172 0.201 Uiso 1 1 calc R . .
C3 C 0.8139(3) 0.3992(4) 0.8454(2) 0.0390(10) Uani 1 1 d . . .
C4 C 0.7804(4) 0.4115(4) 0.9191(2) 0.0605(13) Uani 1 1 d . . .
H4A H 0.8041 0.4934 0.9390 0.091 Uiso 1 1 calc R . .
H4B H 0.8172 0.3457 0.9501 0.091 Uiso 1 1 calc R . .
H4C H 0.6982 0.4035 0.9163 0.091 Uiso 1 1 calc R . .
C5 C 1.1422(4) 0.5077(5) 0.6773(4) 0.0739(16) Uani 1 1 d . . .
C6 C 1.0204(3) 0.4646(4) 0.6746(2) 0.0434(11) Uani 1 1 d . . .
C7 C 0.9400(3) 0.5516(4) 0.6426(2) 0.0466(11) Uani 1 1 d . . .
H7A H 0.9684 0.6329 0.6358 0.056 Uiso 1 1 calc R . .
C8 C 0.8234(3) 0.5349(4) 0.6192(2) 0.0426(10) Uani 1 1 d . . .
C9 C 0.7680(3) 0.6307(5) 0.5649(3) 0.0636(13) Uani 1 1 d . . .
H9A H 0.7528 0.5919 0.5174 0.095 Uiso 1 1 calc R . .
H9B H 0.8190 0.7019 0.5628 0.095 Uiso 1 1 calc R . .
H9C H 0.6968 0.6595 0.5798 0.095 Uiso 1 1 calc R . .
C10 C 1.0874(4) 0.2520(4) 0.7128(3) 0.0506(12) Uani 1 1 d . . .
H10A H 1.1607 0.2859 0.7010 0.061 Uiso 1 1 calc R A 1
C11 C 1.0599(9) 0.1394(13) 0.6701(6) 0.043(3) Uani 0.672(14) 1 d P B 1
C12 C 1.0389(10) 0.1430(13) 0.5958(6) 0.071(3) Uani 0.672(14) 1 d P B 1
H12A H 1.0449 0.2212 0.5728 0.085 Uiso 0.672(14) 1 calc PR B 1
C13 C 1.0098(12) 0.0408(17) 0.5533(6) 0.095(5) Uani 0.672(14) 1 d P B 1
H13A H 0.9957 0.0500 0.5026 0.114 Uiso 0.672(14) 1 calc PR B 1
C14 C 1.0009(11) -0.0770(10) 0.5844(8) 0.084(3) Uani 0.672(14) 1 d P B 1
H14A H 0.9868 -0.1489 0.5549 0.101 Uiso 0.672(14) 1 calc PR B 1
C15 C 1.0127(12) -0.0878(8) 0.6580(6) 0.106(5) Uani 0.672(14) 1 d P B 1
H15A H 1.0002 -0.1654 0.6800 0.127 Uiso 0.672(14) 1 calc PR B 1
C16 C 1.0429(12) 0.0160(8) 0.6990(6) 0.087(4) Uani 0.672(14) 1 d P B 1
H16A H 1.0533 0.0066 0.7497 0.105 Uiso 0.672(14) 1 calc PR B 1
C11' C 1.044(2) 0.144(3) 0.6487(15) 0.042(6) Uiso 0.328(14) 1 d P B 2
C12' C 0.9927(18) 0.176(2) 0.5818(13) 0.061(7) Uiso 0.328(14) 1 d P B 2
H12B H 0.9777 0.2615 0.5707 0.073 Uiso 0.328(14) 1 calc PR B 2
C13' C 0.961(2) 0.081(2) 0.5274(15) 0.088(9) Uiso 0.328(14) 1 d P B 2
H13B H 0.9153 0.0978 0.4829 0.106 Uiso 0.328(14) 1 calc PR B 2
C14' C 1.000(3) -0.026(3) 0.5460(17) 0.092(11) Uiso 0.328(14) 1 d P B 2
H14B H 0.9857 -0.0910 0.5115 0.110 Uiso 0.328(14) 1 calc PR B 2
C15' C 1.064(2) -0.060(2) 0.6131(16) 0.088(8) Uiso 0.328(14) 1 d P B 2
H15B H 1.0883 -0.1432 0.6212 0.105 Uiso 0.328(14) 1 calc PR B 2
C16' C 1.092(2) 0.033(3) 0.6692(17) 0.098(8) Uiso 0.328(14) 1 d P B 2
H16B H 1.1366 0.0174 0.7140 0.118 Uiso 0.328(14) 1 calc PR B 2
C17 C 1.1011(5) 0.2224(5) 0.7935(3) 0.0778(16) Uani 1 1 d . B .
H17A H 1.1228 0.2984 0.8209 0.117 Uiso 1 1 calc R . .
H17B H 1.1598 0.1588 0.8047 0.117 Uiso 1 1 calc R . .
H17C H 1.0293 0.1911 0.8062 0.117 Uiso 1 1 calc R . .
C18 C 0.6473(3) 0.4236(4) 0.6077(3) 0.0515(12) Uani 1 1 d . . .
C19 C 0.5625(4) 0.4879(5) 0.6400(3) 0.0615(14) Uani 1 1 d . . .
C20 C 0.4502(4) 0.4662(7) 0.6109(4) 0.0847(18) Uani 1 1 d . . .
H20A H 0.3917 0.5085 0.6307 0.102 Uiso 1 1 calc R . .
C21 C 0.4223(5) 0.3856(8) 0.5548(4) 0.103(2) Uani 1 1 d . . .
H21A H 0.3451 0.3706 0.5375 0.124 Uiso 1 1 calc R . .
C22 C 0.5062(5) 0.3255(7) 0.5229(3) 0.0907(18) Uani 1 1 d . . .
H22A H 0.4852 0.2729 0.4827 0.109 Uiso 1 1 calc R . .
C23 C 0.6207(4) 0.3411(5) 0.5489(3) 0.0653(14) Uani 1 1 d . . .
C24 C 0.5919(4) 0.5767(5) 0.7027(3) 0.0727(16) Uani 1 1 d . . .
H24A H 0.6161 0.6570 0.6850 0.109 Uiso 1 1 calc R . .
H24B H 0.6534 0.5411 0.7365 0.109 Uiso 1 1 calc R . .
H24C H 0.5254 0.5893 0.7272 0.109 Uiso 1 1 calc R . .
C25 C 0.7122(4) 0.2789(5) 0.5134(3) 0.0765(17) Uani 1 1 d . . .
H25A H 0.7532 0.3422 0.4895 0.115 Uiso 1 1 calc R . .
H25B H 0.6780 0.2184 0.4778 0.115 Uiso 1 1 calc R . .
H25C H 0.7649 0.2358 0.5498 0.115 Uiso 1 1 calc R . .
C26 C 0.4784(5) 0.1972(5) 0.9986(3) 0.0725(16) Uani 1 1 d . . .
C27 C 0.5783(3) 0.1564(4) 0.9590(2) 0.0462(11) Uani 1 1 d . . .
C28 C 0.6699(3) 0.1061(4) 1.0054(2) 0.0476(11) Uani 1 1 d . . .
H28A H 0.6654 0.1149 1.0552 0.057 Uiso 1 1 calc R . .
C29 C 0.7685(3) 0.0438(4) 0.9882(2) 0.0418(10) Uani 1 1 d . . .
C30 C 0.8355(4) -0.0293(4) 1.0488(2) 0.0605(13) Uani 1 1 d . . .
H30A H 0.9010 -0.0681 1.0315 0.091 Uiso 1 1 calc R . .
H30B H 0.7874 -0.0942 1.0654 0.091 Uiso 1 1 calc R . .
H30C H 0.8614 0.0273 1.0886 0.091 Uiso 1 1 calc R . .
C31 C 0.4650(4) 0.2065(5) 0.8411(3) 0.0592(14) Uani 1 1 d . . .
H31A H 0.4036 0.2149 0.8720 0.071 Uiso 1 1 calc R . .
C32 C 0.4329(4) 0.0996(5) 0.7872(3) 0.0634(14) Uani 1 1 d . . .
C33 C 0.4130(6) 0.1170(8) 0.7130(4) 0.112(2) Uani 1 1 d . . .
H33A H 0.4203 0.1981 0.6938 0.134 Uiso 1 1 calc R . .
C34 C 0.3823(9) 0.0170(12) 0.6664(5) 0.158(4) Uani 1 1 d . . .
H34A H 0.3710 0.0297 0.6159 0.190 Uiso 1 1 calc R . .
C35 C 0.3687(8) -0.1007(11) 0.6946(6) 0.154(4) Uani 1 1 d . . .
H35A H 0.3454 -0.1682 0.6633 0.185 Uiso 1 1 calc R . .
C36 C 0.3884(6) -0.1202(7) 0.7669(5) 0.120(3) Uani 1 1 d . . .
H36A H 0.3801 -0.2014 0.7857 0.144 Uiso 1 1 calc R . .
C37 C 0.4206(5) -0.0212(6) 0.8131(4) 0.0841(18) Uani 1 1 d . . .
H37A H 0.4346 -0.0361 0.8633 0.101 Uiso 1 1 calc R . .
C38 C 0.4806(5) 0.3330(5) 0.8062(3) 0.095(2) Uani 1 1 d . . .
H38A H 0.5063 0.3944 0.8435 0.143 Uiso 1 1 calc R . .
H38B H 0.4086 0.3603 0.7796 0.143 Uiso 1 1 calc R . .
H38C H 0.5371 0.3255 0.7732 0.143 Uiso 1 1 calc R . .
C39 C 0.8954(3) -0.0322(4) 0.9070(2) 0.0361(9) Uani 1 1 d . . .
C40 C 0.8720(3) -0.1499(3) 0.8741(2) 0.0407(10) Uani 1 1 d . . .
C41 C 0.9641(4) -0.2177(4) 0.8541(2) 0.0489(11) Uani 1 1 d . . .
H41A H 0.9510 -0.2967 0.8315 0.059 Uiso 1 1 calc R . .
C42 C 1.0728(4) -0.1714(4) 0.8666(2) 0.0561(12) Uani 1 1 d . . .
H42A H 1.1334 -0.2179 0.8519 0.067 Uiso 1 1 calc R . .
C43 C 1.0944(4) -0.0562(4) 0.9009(2) 0.0483(11) Uani 1 1 d . . .
H43A H 1.1699 -0.0267 0.9105 0.058 Uiso 1 1 calc R . .
C44 C 1.0064(4) 0.0165(4) 0.9215(2) 0.0416(10) Uani 1 1 d . . .
C45 C 0.7537(4) -0.2041(4) 0.8631(3) 0.0586(12) Uani 1 1 d . . .
H45A H 0.7549 -0.2859 0.8399 0.088 Uiso 1 1 calc R . .
H45B H 0.7032 -0.1481 0.8325 0.088 Uiso 1 1 calc R . .
H45C H 0.7264 -0.2134 0.9096 0.088 Uiso 1 1 calc R . .
C46 C 1.0309(3) 0.1411(5) 0.9585(2) 0.0530(11) Uani 1 1 d . . .
H46A H 1.1093 0.1652 0.9556 0.079 Uiso 1 1 calc R . .
H46B H 1.0194 0.1341 1.0090 0.079 Uiso 1 1 calc R . .
H46C H 0.9798 0.2046 0.9348 0.079 Uiso 1 1 calc R . .

loop_
_atom_site_aniso_label
_atom_site_aniso_U_11
_atom_site_aniso_U_22
_atom_site_aniso_U_33
_atom_site_aniso_U_23
_atom_site_aniso_U_13
_atom_site_aniso_U_12
Zn1 0.0359(2) 0.0388(3) 0.0421(3) 0.0025(2) 0.0066(2) -0.0040(2)
Zn2 0.0384(3) 0.0341(3) 0.0381(3) 0.0029(2) 0.0036(2) -0.0006(2)
F1 0.0536(19) 0.137(3) 0.148(4) 0.026(3) 0.046(2) -0.006(2)
F2 0.0502(18) 0.080(2) 0.144(3) 0.009(2) -0.027(2) -0.0127(16)
F3 0.0529(18) 0.084(2) 0.246(5) 0.063(3) -0.009(2) -0.0303(19)
F4 0.097(2) 0.076(2) 0.117(3) -0.005(2) 0.039(2) 0.038(2)
F5 0.109(3) 0.139(3) 0.072(2) -0.005(2) 0.043(2) 0.044(2)
F6 0.0696(19) 0.112(3) 0.122(3) 0.000(3) 0.0511(19) -0.006(2)
O1 0.103(3) 0.053(2) 0.058(2) -0.0154(18) 0.0347(19) -0.034(2)
O2 0.077(2) 0.0409(18) 0.047(2) -0.0063(14) 0.0172(18) -0.0176(15)
O3 0.0412(14) 0.0316(16) 0.0392(16) -0.0038(12) 0.0028(12) -0.0042(12)
O4 0.097(3) 0.0353(19) 0.085(3) -0.0121(18) 0.038(2) -0.0214(19)
N1 0.0337(18) 0.043(2) 0.041(2) 0.0005(16) 0.0030(16) 0.0024(15)
N2 0.0283(18) 0.041(2) 0.049(2) 0.0024(16) 0.0045(16) -0.0043(15)
N3 0.0381(18) 0.037(2) 0.051(2) 0.0073(16) 0.0070(17) 0.0044(15)
N4 0.046(2) 0.0311(18) 0.037(2) 0.0000(15) 0.0048(17) -0.0001(15)
C1 0.059(3) 0.050(3) 0.048(3) -0.013(2) 0.013(2) -0.009(2)
C2 0.227(8) 0.096(5) 0.096(5) -0.063(4) 0.082(6) -0.097(6)
C3 0.041(3) 0.031(2) 0.043(3) -0.0037(19) -0.001(2) -0.001(2)
C4 0.080(3) 0.056(3) 0.045(3) -0.017(2) 0.009(3) -0.009(3)
C5 0.039(3) 0.069(4) 0.110(5) 0.022(3) -0.003(3) -0.006(3)
C6 0.030(2) 0.049(3) 0.051(3) 0.004(2) 0.006(2) -0.007(2)
C7 0.040(2) 0.038(2) 0.063(3) 0.011(2) 0.009(2) -0.006(2)
C8 0.039(2) 0.040(2) 0.050(3) 0.006(2) 0.007(2) 0.0097(19)
C9 0.054(3) 0.057(3) 0.078(3) 0.026(3) 0.001(2) 0.007(3)
C10 0.042(3) 0.051(3) 0.057(3) 0.006(2) 0.001(2) 0.008(2)
C11 0.035(4) 0.058(6) 0.031(5) -0.009(5) -0.008(4) 0.021(4)
C12 0.078(7) 0.090(7) 0.046(6) -0.003(6) 0.015(5) -0.017(7)
C13 0.106(10) 0.145(14) 0.038(6) -0.040(8) 0.022(7) -0.040(11)
C14 0.107(9) 0.054(6) 0.089(10) -0.028(6) 0.007(8) -0.001(6)
C15 0.193(13) 0.045(5) 0.075(8) -0.012(5) -0.001(8) -0.012(6)
C16 0.150(11) 0.040(5) 0.067(7) 0.000(4) -0.003(7) -0.004(6)
C17 0.088(4) 0.075(4) 0.064(4) 0.007(3) -0.015(3) 0.026(3)
C18 0.030(2) 0.068(3) 0.054(3) 0.015(2) -0.003(2) -0.002(2)
C19 0.040(3) 0.077(4) 0.067(4) 0.018(3) 0.004(3) 0.005(3)
C20 0.033(3) 0.129(6) 0.092(5) 0.025(4) 0.006(3) 0.004(3)
C21 0.040(3) 0.178(8) 0.086(5) 0.016(5) -0.015(3) -0.020(4)
C22 0.066(3) 0.140(6) 0.060(4) -0.004(4) -0.013(3) -0.019(4)
C23 0.050(3) 0.087(4) 0.054(3) 0.006(3) -0.008(2) -0.014(3)
C24 0.059(3) 0.075(4) 0.086(4) 0.005(3) 0.021(3) 0.014(3)
C25 0.079(4) 0.098(5) 0.047(3) -0.013(3) -0.007(3) -0.004(3)
C26 0.069(4) 0.073(4) 0.080(4) 0.006(3) 0.028(3) 0.017(3)
C27 0.052(3) 0.038(3) 0.051(3) 0.002(2) 0.017(2) 0.007(2)
C28 0.059(3) 0.048(3) 0.039(3) -0.003(2) 0.017(2) 0.002(2)
C29 0.055(3) 0.033(2) 0.038(3) 0.0014(18) 0.006(2) -0.003(2)
C30 0.085(4) 0.054(3) 0.043(3) 0.013(2) 0.013(3) 0.012(3)
C31 0.044(3) 0.065(3) 0.069(4) 0.010(3) 0.010(3) 0.010(3)
C32 0.040(3) 0.079(4) 0.069(4) 0.002(3) 0.000(3) 0.002(2)
C33 0.119(6) 0.133(7) 0.077(5) 0.005(5) -0.012(4) 0.020(5)
C34 0.173(9) 0.197(12) 0.087(7) -0.018(8) -0.043(6) 0.043(9)
C35 0.128(7) 0.182(11) 0.135(10) -0.059(8) -0.043(7) -0.021(7)
C36 0.121(6) 0.109(6) 0.124(7) -0.025(5) -0.002(6) -0.026(5)
C37 0.078(4) 0.082(4) 0.091(5) -0.003(4) 0.009(4) -0.018(4)
C38 0.079(4) 0.078(5) 0.123(6) 0.042(4) -0.009(4) 0.012(4)
C39 0.042(2) 0.034(2) 0.032(2) 0.0059(18) 0.0037(19) 0.0038(19)
C40 0.051(3) 0.027(2) 0.043(2) 0.0003(17) 0.005(2) -0.0023(18)
C41 0.063(3) 0.028(2) 0.057(3) -0.0008(19) 0.012(2) 0.007(2)
C42 0.063(3) 0.043(3) 0.065(3) 0.007(3) 0.018(2) 0.020(3)
C43 0.044(3) 0.051(3) 0.051(3) 0.005(2) 0.008(2) 0.005(2)
C44 0.045(3) 0.041(3) 0.036(3) 0.0040(19) -0.004(2) 0.004(2)
C45 0.063(3) 0.034(3) 0.077(3) -0.005(2) 0.003(2) -0.013(2)
C46 0.051(2) 0.054(3) 0.051(3) -0.006(3) -0.005(2) -0.005(3)

loop_
_atom_type_symbol
_atom_type_description
_atom_type_scat_dispersion_real
_atom_type_scat_dispersion_imag
_atom_type_scat_source
C C 0.0033 0.0016 'International Tables Vol C Tables 4.2.6.8 and 6.1.1.4'
H H 0.0000 0.0000 'International Tables Vol C Tables 4.2.6.8 and 6.1.1.4'
N N 0.0061 0.0033 'International Tables Vol C Tables 4.2.6.8 and 6.1.1.4'
O O 0.0106 0.0060 'International Tables Vol C Tables 4.2.6.8 and 6.1.1.4'
F F 0.0171 0.0103 'International Tables Vol C Tables 4.2.6.8 and 6.1.1.4'
Zn Zn 0.2839 1.4301 'International Tables Vol C Tables 4.2.6.8 and 6.1.1.4'

loop_
_geom_angle_atom_site_label_1
_geom_angle_atom_site_label_2
_geom_angle_atom_site_label_3
_geom_angle
O1 Zn1 N1 116.06(13)
O1 Zn1 N2 104.42(15)
N1 Zn1 N2 97.68(13)
O1 Zn1 O3 94.54(11)
N1 Zn1 O3 122.32(12)
N2 Zn1 O3 121.63(12)
O2 Zn2 N3 119.36(14)
O2 Zn2 N4 110.65(13)
N3 Zn2 N4 99.09(13)
O2 Zn2 O3 99.06(11)
N3 Zn2 O3 115.17(11)
N4 Zn2 O3 114.28(12)
C1 O1 Zn1 139.9(3)
C1 O2 Zn2 135.0(3)
C3 O3 Zn2 128.8(2)
C3 O3 Zn1 106.6(2)
Zn2 O3 Zn1 124.55(12)
C6 N1 C10 123.6(3)
C6 N1 Zn1 116.3(3)
C10 N1 Zn1 120.1(3)
C8 N2 C18 119.1(4)
C8 N2 Zn1 120.0(3)
C18 N2 Zn1 120.8(3)
C27 N3 C31 123.3(3)
C27 N3 Zn2 118.0(3)
C31 N3 Zn2 118.7(3)
C29 N4 C39 119.8(3)
C29 N4 Zn2 120.9(3)
C39 N4 Zn2 119.1(2)
O1 C1 O2 126.8(4)
O1 C1 C2 116.8(4)
O2 C1 C2 116.3(4)
O4 C3 O3 118.7(4)
O4 C3 C4 123.5(4)
O3 C3 C4 117.7(4)
F3 C5 F2 105.7(5)
F3 C5 F1 105.0(5)
F2 C5 F1 106.4(4)
F3 C5 C6 115.3(4)
F2 C5 C6 113.6(5)
F1 C5 C6 110.1(5)
N1 C6 C7 126.5(4)
N1 C6 C5 119.4(4)
C7 C6 C5 114.0(4)
C6 C7 C8 129.3(4)
N2 C8 C7 123.0(4)
N2 C8 C9 120.7(4)
C7 C8 C9 116.1(4)
N1 C10 C11' 101.6(10)
N1 C10 C17 108.7(4)
C11' C10 C17 122.6(11)
N1 C10 C11 111.8(5)
C11' C10 C11 12.6(12)
C17 C10 C11 111.0(6)
C16 C11 C12 112.7(10)
C16 C11 C10 125.3(8)
C12 C11 C10 121.8(11)
C13 C12 C11 124.1(13)
C12 C13 C14 120.3(11)
C15 C14 C13 119.4(10)
C16 C15 C14 118.7(9)
C11 C16 C15 124.5(9)
C12' C11' C16' 127(3)
C12' C11' C10 122(2)
C16' C11' C10 109(2)
C13' C12' C11' 121(2)
C14' C13' C12' 113(3)
C13' C14' C15' 127(3)
C14' C15' C16' 121(3)
C11' C16' C15' 110(3)
C19 C18 C23 122.4(4)
C19 C18 N2 118.7(4)
C23 C18 N2 118.8(4)
C20 C19 C18 116.9(5)
C20 C19 C24 121.1(5)
C18 C19 C24 122.0(4)
C21 C20 C19 121.8(6)
C20 C21 C22 120.6(5)
C23 C22 C21 121.3(6)
C22 C23 C18 116.9(5)
C22 C23 C25 121.6(5)
C18 C23 C25 121.4(4)
F5 C26 F4 106.7(5)
F5 C26 F6 105.8(4)
F4 C26 F6 105.6(5)
F5 C26 C27 114.5(5)
F4 C26 C27 112.5(4)
F6 C26 C27 111.1(5)
N3 C27 C28 126.8(4)
N3 C27 C26 120.1(4)
C28 C27 C26 113.1(4)
C27 C28 C29 129.2(4)
N4 C29 C28 123.0(4)
N4 C29 C30 121.0(4)
C28 C29 C30 116.0(4)
N3 C31 C32 108.4(4)
N3 C31 C38 109.4(4)
C32 C31 C38 114.2(5)
C37 C32 C33 117.4(6)
C37 C32 C31 119.1(5)
C33 C32 C31 123.5(6)
C32 C33 C34 121.2(8)
C35 C34 C33 119.3(10)
C36 C35 C34 120.5(10)
C35 C36 C37 120.0(8)
C36 C37 C32 121.4(7)
C40 C39 C44 122.4(4)
C40 C39 N4 118.1(4)
C44 C39 N4 119.3(3)
C39 C40 C41 117.4(4)
C39 C40 C45 121.7(4)
C41 C40 C45 120.8(4)
C42 C41 C40 121.2(4)
C41 C42 C43 120.4(4)
C44 C43 C42 121.2(4)
C43 C44 C39 117.3(4)
C43 C44 C46 120.6(4)
C39 C44 C46 122.0(4)

loop_
_geom_bond_atom_site_label_1
_geom_bond_atom_site_label_2
_geom_bond_distance
Zn1 O1 1.972(3)
Zn1 N1 1.979(3)
Zn1 N2 1.984(3)
Zn1 O3 2.041(2)
Zn2 O2 1.920(3)
Zn2 N3 1.968(3)
Zn2 N4 1.968(3)
Zn2 O3 2.021(2)
F1 C5 1.373(6)
F2 C5 1.332(6)
F3 C5 1.317(6)
F4 C26 1.326(6)
F5 C26 1.331(6)
F6 C26 1.362(6)
O1 C1 1.221(5)
O2 C1 1.247(5)
O3 C3 1.323(5)
O4 C3 1.206(5)
N1 C6 1.319(5)
N1 C10 1.475(5)
N2 C8 1.318(5)
N2 C18 1.439(5)
N3 C27 1.319(5)
N3 C31 1.485(6)
N4 C29 1.325(5)
N4 C39 1.457(5)
C1 C2 1.514(7)
C3 C4 1.483(6)
C5 C6 1.506(6)
C6 C7 1.397(6)
C7 C8 1.400(6)
C8 C9 1.518(6)
C10 C11' 1.69(3)
C10 C17 1.520(6)
C10 C11 1.447(13)
C11 C16 1.439(16)
C11 C12 1.372(14)
C12 C13 1.358(17)
C13 C14 1.387(19)
C14 C15 1.362(15)
C15 C16 1.359(12)
C11' C12' 1.36(3)
C11' C16' 1.33(4)
C12' C13' 1.44(4)
C13' C14' 1.26(4)
C14' C15' 1.41(4)
C15' C16' 1.44(3)
C18 C19 1.411(6)
C18 C23 1.403(7)
C19 C20 1.383(7)
C19 C24 1.504(7)
C20 C21 1.355(8)
C21 C22 1.379(8)
C22 C23 1.384(6)
C23 C25 1.496(6)
C26 C27 1.538(6)
C27 C28 1.397(6)
C28 C29 1.413(5)
C29 C30 1.502(6)
C31 C32 1.527(7)
C31 C38 1.512(7)
C32 C37 1.384(7)
C32 C33 1.380(8)
C33 C34 1.388(12)
C34 C35 1.372(12)
C35 C36 1.350(11)
C36 C37 1.378(8)
C39 C40 1.401(5)
C39 C44 1.401(5)
C40 C41 1.396(5)
C40 C45 1.501(5)
C41 C42 1.367(6)
C42 C43 1.386(6)
C43 C44 1.389(5)
C44 C46 1.501(6)
